data_4328684
loop_
_publ_author_name
'Leslie D. Field'
'Hsiu L. Li'
'Scott J. Dalgarno'
'Ruaraidh D. McIntosh'

_publ_section_title
;
 Side-on Bound Complexes of Phenyl- and Methyl-diazene
;
_journal_name_full 'Inorganic Chemistry'
_journal_page_first 3733
_journal_page_last 3742
_journal_paper_doi 10.1021/ic2027225
_journal_volume 51
_journal_year 2012
_chemical_formula_sum 'C46 H78 B Cl N2 O P4 Ru'
_chemical_formula_weight 946.31
_chemical_name_common LHL2453
_chemical_name_systematic
;
 ?
;
_space_group_IT_number 15
_symmetry_cell_setting monoclinic
_symmetry_space_group_name_Hall '-C 2yc'
_symmetry_space_group_name_H-M 'C 1 2/c 1'
_atom_sites_solution_hydrogens geom
_atom_sites_solution_primary direct
_atom_sites_solution_secondary difmap
_audit_creation_method SHELXL-97
_cell_angle_alpha 90.00
_cell_angle_beta 108.174(3)
_cell_angle_gamma 90.00
_cell_formula_units_Z 8
_cell_length_a 39.212(3)
_cell_length_b 9.8714(7)
_cell_length_c 24.3607(17)
_cell_measurement_temperature 100(2)
_cell_volume 8959.1(11)
_computing_cell_refinement 'SAINT (Bruker, 1998)'
_computing_data_collection 'Apex II'
_computing_data_reduction 'SAINT (Bruker, 1998)'
_computing_molecular_graphics 'XSeed (Barbour, 2001)'
_computing_publication_material 'local program'
_computing_structure_refinement 'SHELXL-97 (Sheldrick, 1997)'
_computing_structure_solution 'SHELXS-97 (Sheldrick, 1990)'
_diffrn_ambient_temperature 100(2)
_diffrn_measured_fraction_theta_full 0.999
_diffrn_measured_fraction_theta_max 0.999
_diffrn_measurement_device_type 'Bruker X8 Apex II CCD Diffractometer'
_diffrn_measurement_method '\f and \w scans'
_diffrn_radiation_monochromator graphite
_diffrn_radiation_source 'fine-focus sealed tube'
_diffrn_radiation_type MoK\a
_diffrn_radiation_wavelength 0.71073
_diffrn_reflns_av_R_equivalents 0.0398
_diffrn_reflns_av_sigmaI/netI 0.0308
_diffrn_reflns_limit_h_max 47
_diffrn_reflns_limit_h_min -47
_diffrn_reflns_limit_k_max 9
_diffrn_reflns_limit_k_min -12
_diffrn_reflns_limit_l_max 29
_diffrn_reflns_limit_l_min -29
_diffrn_reflns_number 57171
_diffrn_reflns_theta_full 25.68
_diffrn_reflns_theta_max 25.68
_diffrn_reflns_theta_min 2.37
_exptl_absorpt_coefficient_mu 0.591
_exptl_absorpt_correction_T_max 0.8664
_exptl_absorpt_correction_T_min 0.7981
_exptl_absorpt_correction_type multi-scan
_exptl_absorpt_process_details Bruker-SADABS
_exptl_crystal_colour Colourless
_exptl_crystal_density_diffrn 1.403
_exptl_crystal_description Block
_exptl_crystal_F_000 4016
_exptl_crystal_size_max 0.40
_exptl_crystal_size_mid 0.30
_exptl_crystal_size_min 0.25
_refine_diff_density_max 0.801
_refine_diff_density_min -0.601
_refine_diff_density_rms 0.067
_refine_ls_extinction_method none
_refine_ls_goodness_of_fit_ref 1.049
_refine_ls_hydrogen_treatment constr
_refine_ls_matrix_type full
_refine_ls_number_parameters 452
_refine_ls_number_reflns 8489
_refine_ls_number_restraints 29
_refine_ls_restrained_S_all 1.051
_refine_ls_R_factor_all 0.0410
_refine_ls_R_factor_gt 0.0335
_refine_ls_shift/su_max 0.003
_refine_ls_shift/su_mean 0.000
_refine_ls_structure_factor_coef Fsqd
_refine_ls_weighting_details 'calc w=1/[\s^2^(Fo^2^)+(0.0352P)^2^+17.1350P] where P=(Fo^2^+2Fc^2^)/3'
_refine_ls_weighting_scheme calc
_refine_ls_wR_factor_gt 0.0770
_refine_ls_wR_factor_ref 0.0800
_reflns_number_gt 7337
_reflns_number_total 8489
_reflns_threshold_expression >2sigma(I)
_cod_data_source_file ic2027225_si_001_2.cif
_cod_data_source_block LHL2453
_cod_original_cell_volume 8959.2(11)
_cod_database_code 4328684

loop_
_symmetry_equiv_pos_as_xyz
'x, y, z'
'-x, y, -z+1/2'
'x+1/2, y+1/2, z'
'-x+1/2, y+1/2, -z+1/2'
'-x, -y, -z'
'x, -y, z-1/2'
'-x+1/2, -y+1/2, -z'
'x+1/2, -y+1/2, z-1/2'

loop_
_atom_site_label
_atom_site_type_symbol
_atom_site_fract_x
_atom_site_fract_y
_atom_site_fract_z
_atom_site_U_iso_or_equiv
_atom_site_adp_type
_atom_site_occupancy
_atom_site_symmetry_multiplicity
_atom_site_calc_flag
_atom_site_refinement_flags
_atom_site_disorder_assembly
_atom_site_disorder_group
Ru1 Ru 0.888069(5) 0.076203(19) 0.939974(8) 0.01456(6) Uani 1 1 d . . .
Cl1 Cl 0.941588(15) 0.16515(7) 0.91694(3) 0.02441(14) Uani 1 1 d . A .
P1 P 0.9312(2) -0.0336(7) 1.0194(4) 0.02004(16) Uani 0.15 1 d PD A 2
N1 N 0.89581(5) 0.2465(2) 1.00410(8) 0.0190(4) Uani 1 1 d . A .
H1N H 0.8738 0.2858 0.9993 0.023 Uiso 1 1 calc R . .
H2N H 0.9034 0.2098 1.0406 0.023 Uiso 1 1 calc R . .
C1 C 0.9674(5) 0.0709(19) 1.0636(9) 0.0328(3) Uani 0.15 1 d PD A 2
H1A H 0.9804 0.0215 1.0989 0.049 Uiso 0.15 1 calc PR A 2
H1B H 0.9576 0.1548 1.0740 0.049 Uiso 0.15 1 calc PR A 2
H1C H 0.9840 0.0928 1.0420 0.049 Uiso 0.15 1 calc PR A 2
B1 B 0.82945(7) 0.5383(3) 0.65052(11) 0.0166(6) Uani 1 1 d . . .
P2 P 0.84992(12) -0.0200(5) 0.98294(19) 0.02004(16) Uani 0.15 1 d PD A 2
N2 N 0.92052(5) 0.3518(2) 1.00147(8) 0.0216(5) Uani 1 1 d D . .
C2 C 0.9565(5) -0.1711(19) 0.9947(9) 0.0328(3) Uani 0.15 1 d PD A 2
H2A H 0.9739 -0.1299 0.9784 0.049 Uiso 0.15 1 calc PR A 2
H2B H 0.9396 -0.2268 0.9652 0.049 Uiso 0.15 1 calc PR A 2
H2C H 0.9692 -0.2281 1.0277 0.049 Uiso 0.15 1 calc PR A 2
P3 P 0.834731(19) 0.02815(8) 0.95424(3) 0.01639(13) Uani 0.85 1 d PD A 1
C3 C 0.9124(4) -0.100(2) 1.0742(7) 0.0328(3) Uani 0.15 1 d PD A 2
H3A H 0.9258 -0.1817 1.0931 0.039 Uiso 0.15 1 calc PR A 2
H3B H 0.9135 -0.0312 1.1042 0.039 Uiso 0.15 1 calc PR A 2
P4 P 0.85188(3) 0.21427(9) 0.86530(5) 0.01639(13) Uani 0.85 1 d PD A 1
C4 C 0.8736(4) -0.1358(17) 1.0412(7) 0.0328(3) Uani 0.15 1 d PD A 2
H4A H 0.8600 -0.1406 1.0692 0.039 Uiso 0.15 1 calc PR A 2
H4B H 0.8732 -0.2274 1.0245 0.039 Uiso 0.15 1 calc PR A 2
P5 P 0.84696(17) 0.1859(6) 0.8666(3) 0.01639(13) Uani 0.15 1 d PD A 2
C5 C 0.8292(6) 0.100(2) 1.0203(9) 0.0328(3) Uani 0.15 1 d PD A 2
H5A H 0.8130 0.1602 0.9920 0.049 Uiso 0.15 1 calc PR A 2
H5B H 0.8479 0.1540 1.0476 0.049 Uiso 0.15 1 calc PR A 2
H5C H 0.8156 0.0501 1.0414 0.049 Uiso 0.15 1 calc PR A 2
P6 P 0.88153(16) -0.0894(7) 0.8683(3) 0.01639(13) Uani 0.15 1 d PD A 2
C6 C 0.8109(4) -0.1228(19) 0.9424(9) 0.0328(3) Uani 0.15 1 d PD A 2
H6A H 0.8191 -0.2126 0.9348 0.049 Uiso 0.15 1 calc PR A 2
H6B H 0.7985 -0.0781 0.9056 0.049 Uiso 0.15 1 calc PR A 2
H6C H 0.7944 -0.1324 0.9652 0.049 Uiso 0.15 1 calc PR A 2
P7 P 0.88766(2) -0.10560(11) 0.88207(4) 0.02004(16) Uani 0.85 1 d PD A 1
C7 C 0.82183(8) -0.1385(3) 0.97216(14) 0.0232(3) Uani 0.85 1 d PD A 1
H7A H 0.8343 -0.1579 1.0130 0.035 Uiso 0.85 1 calc PR A 1
H7B H 0.8284 -0.2067 0.9480 0.035 Uiso 0.85 1 calc PR A 1
H7C H 0.7958 -0.1409 0.9652 0.035 Uiso 0.85 1 calc PR A 1
P8 P 0.92714(3) -0.05933(11) 1.01109(5) 0.02004(16) Uani 0.85 1 d PD A 1
C8 C 0.82308(10) 0.1294(4) 1.00880(13) 0.0232(3) Uani 0.85 1 d PD A 1
H8A H 0.7993 0.1023 1.0103 0.035 Uiso 0.85 1 calc PR A 1
H8B H 0.8227 0.2255 0.9987 0.035 Uiso 0.85 1 calc PR A 1
H8C H 0.8410 0.1144 1.0466 0.035 Uiso 0.85 1 calc PR A 1
C9 C 0.79809(8) 0.0715(3) 0.88863(12) 0.0232(3) Uani 0.85 1 d PD A 1
H9A H 0.7965 0.0028 0.8583 0.028 Uiso 0.85 1 calc PR A 1
H9B H 0.7750 0.0728 0.8971 0.028 Uiso 0.85 1 calc PR A 1
C10 C 0.80537(10) 0.2109(5) 0.8673(2) 0.0232(3) Uani 0.85 1 d PD A 1
H10A H 0.8019 0.2822 0.8937 0.028 Uiso 0.85 1 calc PR A 1
H10B H 0.7885 0.2282 0.8283 0.028 Uiso 0.85 1 calc PR A 1
C11 C 0.84696(8) 0.1778(3) 0.79005(12) 0.0232(3) Uani 0.85 1 d PD A 1
H11A H 0.8309 0.2446 0.7653 0.035 Uiso 0.85 1 calc PR A 1
H11B H 0.8368 0.0869 0.7803 0.035 Uiso 0.85 1 calc PR A 1
H11C H 0.8705 0.1821 0.7840 0.035 Uiso 0.85 1 calc PR A 1
C12 C 0.86303(9) 0.3932(3) 0.86830(15) 0.0232(3) Uani 0.85 1 d PD A 1
H12A H 0.8868 0.4046 0.8638 0.035 Uiso 0.85 1 calc PR A 1
H12B H 0.8631 0.4305 0.9056 0.035 Uiso 0.85 1 calc PR A 1
H12C H 0.8452 0.4411 0.8371 0.035 Uiso 0.85 1 calc PR A 1
C13 C 0.8009(5) 0.192(3) 0.8660(14) 0.0232(3) Uani 0.15 1 d PD A 2
H13A H 0.7995 0.2385 0.9009 0.035 Uiso 0.15 1 calc PR A 2
H13B H 0.7916 0.0998 0.8652 0.035 Uiso 0.15 1 calc PR A 2
H13C H 0.7865 0.2416 0.8317 0.035 Uiso 0.15 1 calc PR A 2
C14 C 0.8570(5) 0.3634(16) 0.8570(9) 0.0232(3) Uani 0.15 1 d PD A 2
H14A H 0.8423 0.3943 0.8187 0.035 Uiso 0.15 1 calc PR A 2
H14B H 0.8825 0.3726 0.8605 0.035 Uiso 0.15 1 calc PR A 2
H14C H 0.8517 0.4185 0.8868 0.035 Uiso 0.15 1 calc PR A 2
C15 C 0.8441(5) 0.1072(15) 0.7977(6) 0.0232(3) Uani 0.15 1 d PD A 2
H15A H 0.8219 0.1359 0.7675 0.028 Uiso 0.15 1 calc PR A 2
H15B H 0.8650 0.1333 0.7854 0.028 Uiso 0.15 1 calc PR A 2
C16 C 0.8438(4) -0.0454(15) 0.8073(6) 0.0232(3) Uani 0.15 1 d PD A 2
H16A H 0.8453 -0.0938 0.7725 0.028 Uiso 0.15 1 calc PR A 2
H16B H 0.8212 -0.0722 0.8144 0.028 Uiso 0.15 1 calc PR A 2
C17 C 0.9118(7) -0.078(3) 0.8267(12) 0.0232(3) Uani 0.15 1 d PD A 2
H17A H 0.9007 -0.1190 0.7886 0.035 Uiso 0.15 1 calc PR A 2
H17B H 0.9340 -0.1267 0.8466 0.035 Uiso 0.15 1 calc PR A 2
H17C H 0.9173 0.0171 0.8220 0.035 Uiso 0.15 1 calc PR A 2
C18 C 0.8754(4) -0.2718(14) 0.8809(7) 0.0232(3) Uani 0.15 1 d PD A 2
H18A H 0.8626 -0.2814 0.9095 0.035 Uiso 0.15 1 calc PR A 2
H18B H 0.8989 -0.3158 0.8954 0.035 Uiso 0.15 1 calc PR A 2
H18C H 0.8614 -0.3145 0.8446 0.035 Uiso 0.15 1 calc PR A 2
C19 C 0.91403(15) -0.0960(6) 0.8330(2) 0.0328(3) Uani 0.85 1 d PD A 1
H19A H 0.9127 -0.1827 0.8128 0.049 Uiso 0.85 1 calc PR A 1
H19B H 0.9391 -0.0763 0.8549 0.049 Uiso 0.85 1 calc PR A 1
H19C H 0.9046 -0.0239 0.8047 0.049 Uiso 0.85 1 calc PR A 1
C20 C 0.84733(8) -0.1909(3) 0.83654(14) 0.0328(3) Uani 0.85 1 d PD A 1
H20A H 0.8349 -0.1318 0.8042 0.049 Uiso 0.85 1 calc PR A 1
H20B H 0.8314 -0.2112 0.8595 0.049 Uiso 0.85 1 calc PR A 1
H20C H 0.8541 -0.2755 0.8216 0.049 Uiso 0.85 1 calc PR A 1
C21 C 0.91141(9) -0.2473(3) 0.92717(14) 0.0328(3) Uani 0.85 1 d PD A 1
H21A H 0.8950 -0.2953 0.9443 0.039 Uiso 0.85 1 calc PR A 1
H21B H 0.9197 -0.3126 0.9032 0.039 Uiso 0.85 1 calc PR A 1
C22 C 0.94355(9) -0.1914(4) 0.97499(16) 0.0328(3) Uani 0.85 1 d PD A 1
H22A H 0.9616 -0.1546 0.9583 0.039 Uiso 0.85 1 calc PR A 1
H22B H 0.9549 -0.2641 1.0027 0.039 Uiso 0.85 1 calc PR A 1
C23 C 0.96727(10) 0.0248(4) 1.05739(16) 0.0328(3) Uani 0.85 1 d PD A 1
H23A H 0.9860 -0.0428 1.0737 0.049 Uiso 0.85 1 calc PR A 1
H23B H 0.9615 0.0720 1.0887 0.049 Uiso 0.85 1 calc PR A 1
H23C H 0.9759 0.0904 1.0346 0.049 Uiso 0.85 1 calc PR A 1
C24 C 0.91215(9) -0.1540(4) 1.06367(15) 0.0328(3) Uani 0.85 1 d PD A 1
H24A H 0.8946 -0.2225 1.0436 0.049 Uiso 0.85 1 calc PR A 1
H24B H 0.9010 -0.0917 1.0844 0.049 Uiso 0.85 1 calc PR A 1
H24C H 0.9328 -0.1986 1.0912 0.049 Uiso 0.85 1 calc PR A 1
C25 C 0.94192(6) 0.4072(2) 1.05447(10) 0.0198(5) Uani 1 1 d . A .
C26 C 0.93325(6) 0.3990(2) 1.10530(10) 0.0204(5) Uani 1 1 d . . .
H26 H 0.9128 0.3486 1.1064 0.024 Uiso 1 1 calc R A .
C27 C 0.95441(7) 0.4645(3) 1.15466(11) 0.0280(6) Uani 1 1 d . A .
H27 H 0.9482 0.4591 1.1893 0.034 Uiso 1 1 calc R . .
C28 C 0.98429(7) 0.5372(3) 1.15403(12) 0.0340(7) Uani 1 1 d . . .
H28 H 0.9986 0.5820 1.1879 0.041 Uiso 1 1 calc R A .
C29 C 0.99320(7) 0.5441(3) 1.10340(12) 0.0343(7) Uani 1 1 d . A .
H29 H 1.0138 0.5935 1.1026 0.041 Uiso 1 1 calc R . .
C30 C 0.97225(7) 0.4795(3) 1.05386(11) 0.0276(6) Uani 1 1 d . . .
H30 H 0.9786 0.4846 1.0194 0.033 Uiso 1 1 calc R A .
C31 C 0.86678(6) 0.4644(2) 0.68890(10) 0.0170(5) Uani 1 1 d . . .
C32 C 0.87784(6) 0.3375(2) 0.67450(10) 0.0189(5) Uani 1 1 d . . .
H32 H 0.8643 0.2966 0.6391 0.023 Uiso 1 1 calc R . .
C33 C 0.90754(6) 0.2691(3) 0.70959(11) 0.0238(6) Uani 1 1 d . . .
H33 H 0.9141 0.1840 0.6977 0.029 Uiso 1 1 calc R . .
C34 C 0.92761(6) 0.3240(3) 0.76173(11) 0.0235(6) Uani 1 1 d . . .
H34 H 0.9479 0.2772 0.7860 0.028 Uiso 1 1 calc R . .
C35 C 0.91770(6) 0.4484(3) 0.77801(10) 0.0238(6) Uani 1 1 d . . .
H35 H 0.9313 0.4877 0.8137 0.029 Uiso 1 1 calc R . .
C36 C 0.88789(6) 0.5163(3) 0.74235(10) 0.0203(5) Uani 1 1 d . . .
H36 H 0.8816 0.6012 0.7547 0.024 Uiso 1 1 calc R . .
C37 C 0.83104(6) 0.7037(2) 0.65848(9) 0.0167(5) Uani 1 1 d . . .
C38 C 0.86277(6) 0.7780(2) 0.66695(9) 0.0195(5) Uani 1 1 d . . .
H38 H 0.8845 0.7301 0.6713 0.023 Uiso 1 1 calc R . .
C39 C 0.86389(7) 0.9186(3) 0.66928(10) 0.0246(6) Uani 1 1 d . . .
H39 H 0.8861 0.9643 0.6751 0.029 Uiso 1 1 calc R . .
C40 C 0.83296(7) 0.9924(3) 0.66313(10) 0.0263(6) Uani 1 1 d . . .
H40 H 0.8336 1.0885 0.6647 0.032 Uiso 1 1 calc R . .
C41 C 0.80096(7) 0.9230(3) 0.65463(10) 0.0239(6) Uani 1 1 d . . .
H41 H 0.7794 0.9718 0.6503 0.029 Uiso 1 1 calc R . .
C42 C 0.80034(6) 0.7823(2) 0.65240(10) 0.0199(5) Uani 1 1 d . . .
H42 H 0.7781 0.7373 0.6465 0.024 Uiso 1 1 calc R . .
C43 C 0.82039(6) 0.5149(2) 0.58049(10) 0.0168(5) Uani 1 1 d . . .
C44 C 0.84638(6) 0.4859(2) 0.55389(10) 0.0180(5) Uani 1 1 d . . .
H44 H 0.8705 0.4725 0.5775 0.022 Uiso 1 1 calc R . .
C45 C 0.83843(7) 0.4760(2) 0.49413(10) 0.0235(6) Uani 1 1 d . . .
H45 H 0.8570 0.4568 0.4779 0.028 Uiso 1 1 calc R . .
C46 C 0.80374(7) 0.4938(3) 0.45842(11) 0.0277(6) Uani 1 1 d . . .
H46 H 0.7981 0.4858 0.4177 0.033 Uiso 1 1 calc R . .
C47 C 0.77731(7) 0.5234(3) 0.48300(11) 0.0324(7) Uani 1 1 d . . .
H47 H 0.7533 0.5364 0.4591 0.039 Uiso 1 1 calc R . .
C48 C 0.78576(7) 0.5344(3) 0.54257(11) 0.0272(6) Uani 1 1 d . . .
H48 H 0.7671 0.5561 0.5583 0.033 Uiso 1 1 calc R . .
C49 C 0.79862(6) 0.4682(2) 0.67386(9) 0.0149(5) Uani 1 1 d . . .
C50 C 0.78113(6) 0.3475(2) 0.65045(10) 0.0197(5) Uani 1 1 d . . .
H50 H 0.7856 0.3097 0.6175 0.024 Uiso 1 1 calc R . .
C51 C 0.75743(6) 0.2812(3) 0.67370(11) 0.0225(5) Uani 1 1 d . . .
H51 H 0.7461 0.1997 0.6565 0.027 Uiso 1 1 calc R . .
C52 C 0.75023(6) 0.3331(3) 0.72163(11) 0.0236(6) Uani 1 1 d . . .
H52 H 0.7341 0.2880 0.7376 0.028 Uiso 1 1 calc R . .
C53 C 0.76700(6) 0.4521(3) 0.74604(10) 0.0219(5) Uani 1 1 d . . .
H53 H 0.7622 0.4896 0.7788 0.026 Uiso 1 1 calc R . .
C54 C 0.79085(6) 0.5167(2) 0.72275(10) 0.0178(5) Uani 1 1 d . . .
H54 H 0.8024 0.5971 0.7407 0.021 Uiso 1 1 calc R . .
H3N H 0.9356 0.3134 0.9783 0.021 Uiso 1 1 d RD . .

loop_
_atom_site_aniso_label
_atom_site_aniso_U_11
_atom_site_aniso_U_22
_atom_site_aniso_U_33
_atom_site_aniso_U_23
_atom_site_aniso_U_13
_atom_site_aniso_U_12
Ru1 0.01295(10) 0.01709(11) 0.01364(10) -0.00039(7) 0.00413(7) -0.00138(7)
Cl1 0.0196(3) 0.0305(4) 0.0263(3) -0.0028(3) 0.0118(2) -0.0049(3)
P1 0.0187(4) 0.0208(4) 0.0192(4) -0.0008(3) 0.0038(3) 0.0009(3)
N1 0.0177(10) 0.0207(11) 0.0194(10) -0.0012(8) 0.0071(8) -0.0058(8)
C1 0.0322(7) 0.0301(9) 0.0350(8) -0.0023(7) 0.0088(6) 0.0052(7)
B1 0.0158(13) 0.0189(14) 0.0159(13) -0.0018(11) 0.0061(11) -0.0015(11)
P2 0.0187(4) 0.0208(4) 0.0192(4) -0.0008(3) 0.0038(3) 0.0009(3)
N2 0.0212(10) 0.0251(12) 0.0193(10) -0.0019(9) 0.0076(9) -0.0103(9)
C2 0.0322(7) 0.0301(9) 0.0350(8) -0.0023(7) 0.0088(6) 0.0052(7)
P3 0.0164(3) 0.0171(3) 0.0156(2) -0.0001(2) 0.0049(2) -0.0007(2)
C3 0.0322(7) 0.0301(9) 0.0350(8) -0.0023(7) 0.0088(6) 0.0052(7)
P4 0.0164(3) 0.0171(3) 0.0156(2) -0.0001(2) 0.0049(2) -0.0007(2)
C4 0.0322(7) 0.0301(9) 0.0350(8) -0.0023(7) 0.0088(6) 0.0052(7)
P5 0.0164(3) 0.0171(3) 0.0156(2) -0.0001(2) 0.0049(2) -0.0007(2)
C5 0.0322(7) 0.0301(9) 0.0350(8) -0.0023(7) 0.0088(6) 0.0052(7)
P6 0.0164(3) 0.0171(3) 0.0156(2) -0.0001(2) 0.0049(2) -0.0007(2)
C6 0.0322(7) 0.0301(9) 0.0350(8) -0.0023(7) 0.0088(6) 0.0052(7)
P7 0.0187(4) 0.0208(4) 0.0192(4) -0.0008(3) 0.0038(3) 0.0009(3)
C7 0.0225(7) 0.0261(8) 0.0216(6) 0.0006(6) 0.0078(6) -0.0008(5)
P8 0.0187(4) 0.0208(4) 0.0192(4) -0.0008(3) 0.0038(3) 0.0009(3)
C8 0.0225(7) 0.0261(8) 0.0216(6) 0.0006(6) 0.0078(6) -0.0008(5)
C9 0.0225(7) 0.0261(8) 0.0216(6) 0.0006(6) 0.0078(6) -0.0008(5)
C10 0.0225(7) 0.0261(8) 0.0216(6) 0.0006(6) 0.0078(6) -0.0008(5)
C11 0.0225(7) 0.0261(8) 0.0216(6) 0.0006(6) 0.0078(6) -0.0008(5)
C12 0.0225(7) 0.0261(8) 0.0216(6) 0.0006(6) 0.0078(6) -0.0008(5)
C13 0.0225(7) 0.0261(8) 0.0216(6) 0.0006(6) 0.0078(6) -0.0008(5)
C14 0.0225(7) 0.0261(8) 0.0216(6) 0.0006(6) 0.0078(6) -0.0008(5)
C15 0.0225(7) 0.0261(8) 0.0216(6) 0.0006(6) 0.0078(6) -0.0008(5)
C16 0.0225(7) 0.0261(8) 0.0216(6) 0.0006(6) 0.0078(6) -0.0008(5)
C17 0.0225(7) 0.0261(8) 0.0216(6) 0.0006(6) 0.0078(6) -0.0008(5)
C18 0.0225(7) 0.0261(8) 0.0216(6) 0.0006(6) 0.0078(6) -0.0008(5)
C19 0.0322(7) 0.0301(9) 0.0350(8) -0.0023(7) 0.0088(6) 0.0052(7)
C20 0.0322(7) 0.0301(9) 0.0350(8) -0.0023(7) 0.0088(6) 0.0052(7)
C21 0.0322(7) 0.0301(9) 0.0350(8) -0.0023(7) 0.0088(6) 0.0052(7)
C22 0.0322(7) 0.0301(9) 0.0350(8) -0.0023(7) 0.0088(6) 0.0052(7)
C23 0.0322(7) 0.0301(9) 0.0350(8) -0.0023(7) 0.0088(6) 0.0052(7)
C24 0.0322(7) 0.0301(9) 0.0350(8) -0.0023(7) 0.0088(6) 0.0052(7)
C25 0.0182(12) 0.0192(13) 0.0202(12) -0.0011(10) 0.0035(10) -0.0016(10)
C26 0.0159(12) 0.0227(14) 0.0219(13) -0.0024(10) 0.0052(10) -0.0022(10)
C27 0.0236(13) 0.0359(16) 0.0238(14) -0.0058(12) 0.0065(11) -0.0001(12)
C28 0.0247(14) 0.0414(18) 0.0310(15) -0.0109(13) 0.0014(12) -0.0071(13)
C29 0.0186(13) 0.0413(18) 0.0404(17) -0.0033(14) 0.0055(12) -0.0126(12)
C30 0.0220(13) 0.0349(16) 0.0264(14) 0.0007(12) 0.0082(11) -0.0081(12)
C31 0.0141(11) 0.0229(13) 0.0156(12) 0.0017(10) 0.0071(9) -0.0031(10)
C32 0.0172(12) 0.0203(13) 0.0185(12) 0.0007(10) 0.0043(10) -0.0035(10)
C33 0.0210(13) 0.0196(13) 0.0309(14) 0.0070(11) 0.0085(11) 0.0009(10)
C34 0.0137(12) 0.0299(15) 0.0254(13) 0.0101(11) 0.0038(10) 0.0005(11)
C35 0.0179(12) 0.0363(16) 0.0161(12) 0.0009(11) 0.0038(10) -0.0036(11)
C36 0.0171(12) 0.0277(14) 0.0167(12) -0.0017(10) 0.0061(10) 0.0007(10)
C37 0.0202(12) 0.0209(13) 0.0095(11) -0.0009(9) 0.0052(9) -0.0017(10)
C38 0.0224(12) 0.0235(14) 0.0142(11) -0.0024(10) 0.0080(10) -0.0034(10)
C39 0.0318(14) 0.0254(15) 0.0174(12) -0.0036(11) 0.0090(11) -0.0106(12)
C40 0.0460(17) 0.0174(14) 0.0161(12) -0.0022(10) 0.0104(12) -0.0039(12)
C41 0.0306(14) 0.0228(14) 0.0176(12) 0.0019(10) 0.0065(11) 0.0059(11)
C42 0.0229(12) 0.0195(13) 0.0158(12) 0.0022(10) 0.0040(10) -0.0018(10)
C43 0.0189(12) 0.0154(12) 0.0164(12) -0.0019(10) 0.0058(10) -0.0028(10)
C44 0.0213(12) 0.0127(12) 0.0201(12) 0.0000(10) 0.0070(10) -0.0014(10)
C45 0.0354(15) 0.0167(13) 0.0235(13) -0.0016(10) 0.0165(12) -0.0007(11)
C46 0.0409(16) 0.0265(15) 0.0144(12) -0.0027(11) 0.0067(12) -0.0072(12)
C47 0.0259(14) 0.0456(18) 0.0195(13) 0.0044(12) -0.0017(11) -0.0071(13)
C48 0.0190(13) 0.0424(17) 0.0195(13) 0.0000(12) 0.0052(10) -0.0007(12)
C49 0.0123(11) 0.0159(12) 0.0135(11) 0.0032(9) -0.0003(9) 0.0031(9)
C50 0.0161(12) 0.0209(13) 0.0200(12) 0.0023(10) 0.0027(10) 0.0034(10)
C51 0.0168(12) 0.0166(13) 0.0296(14) 0.0056(11) 0.0005(10) 0.0003(10)
C52 0.0159(12) 0.0266(14) 0.0274(14) 0.0153(11) 0.0053(10) 0.0031(11)
C53 0.0185(12) 0.0289(15) 0.0194(12) 0.0084(11) 0.0076(10) 0.0065(11)
C54 0.0154(11) 0.0201(13) 0.0162(12) 0.0031(10) 0.0023(9) 0.0025(10)

loop_
_atom_type_symbol
_atom_type_description
_atom_type_scat_dispersion_real
_atom_type_scat_dispersion_imag
_atom_type_scat_source
C C 0.0033 0.0016 'International Tables Vol C Tables 4.2.6.8 and 6.1.1.4'
H H 0.0000 0.0000 'International Tables Vol C Tables 4.2.6.8 and 6.1.1.4'
N N 0.0061 0.0033 'International Tables Vol C Tables 4.2.6.8 and 6.1.1.4'
B B 0.0013 0.0007 'International Tables Vol C Tables 4.2.6.8 and 6.1.1.4'
O O 0.0106 0.0060 'International Tables Vol C Tables 4.2.6.8 and 6.1.1.4'
P P 0.1023 0.0942 'International Tables Vol C Tables 4.2.6.8 and 6.1.1.4'
Cl Cl 0.1484 0.1585 'International Tables Vol C Tables 4.2.6.8 and 6.1.1.4'
Ru Ru -1.2594 0.8363 'International Tables Vol C Tables 4.2.6.8 and 6.1.1.4'

loop_
_geom_angle_atom_site_label_1
_geom_angle_atom_site_label_2
_geom_angle_atom_site_label_3
_geom_angle
N1 Ru1 P5 95.69(17)
N1 Ru1 P3 88.92(5)
P5 Ru1 P3 76.07(14)
N1 Ru1 P7 172.39(6)
P5 Ru1 P7 91.25(17)
P3 Ru1 P7 95.80(3)
N1 Ru1 P2 87.61(12)
P5 Ru1 P2 98.82(18)
P3 Ru1 P2 22.77(11)
P7 Ru1 P2 94.43(11)
N1 Ru1 P8 89.88(6)
P5 Ru1 P8 173.55(15)
P3 Ru1 P8 100.86(4)
P7 Ru1 P8 83.38(3)
P2 Ru1 P8 78.13(12)
N1 Ru1 P6 175.39(15)
P5 Ru1 P6 82.0(2)
P3 Ru1 P6 94.36(15)
P7 Ru1 P6 9.30(12)
P2 Ru1 P6 96.67(18)
P8 Ru1 P6 92.67(12)
N1 Ru1 P4 91.26(6)
P5 Ru1 P4 8.33(14)
P3 Ru1 P4 82.98(3)
P7 Ru1 P4 95.23(3)
P2 Ru1 P4 105.73(12)
P8 Ru1 P4 176.02(4)
P6 Ru1 P4 85.94(12)
N1 Ru1 P1 82.48(16)
P5 Ru1 P1 178.1(2)
P3 Ru1 P1 103.50(18)
P7 Ru1 P1 90.60(15)
P2 Ru1 P1 80.8(2)
P8 Ru1 P1 7.95(15)
P6 Ru1 P1 99.9(2)
P4 Ru1 P1 170.83(16)
N1 Ru1 Cl1 87.27(5)
P5 Ru1 Cl1 95.47(14)
P3 Ru1 Cl1 170.34(3)
P7 Ru1 Cl1 88.97(3)
P2 Ru1 Cl1 165.23(12)
P8 Ru1 Cl1 88.02(3)
P6 Ru1 Cl1 88.99(15)
P4 Ru1 Cl1 88.23(3)
P1 Ru1 Cl1 84.80(18)
C1 P1 C3 100.9(10)
C1 P1 C2 101.9(10)
C3 P1 C2 110.1(10)
C1 P1 Ru1 116.6(8)
C3 P1 Ru1 114.1(7)
C2 P1 Ru1 112.2(7)
N2 N1 Ru1 117.17(13)
C49 B1 C31 103.75(18)
C49 B1 C37 112.53(19)
C31 B1 C37 112.34(19)
C49 B1 C43 110.82(19)
C31 B1 C43 113.16(19)
C37 B1 C43 104.47(19)
C5 P2 C4 102.4(9)
C5 P2 C6 101.5(10)
C4 P2 C6 101.9(9)
C5 P2 Ru1 114.5(9)
C4 P2 Ru1 111.6(6)
C6 P2 Ru1 122.4(7)
C25 N2 N1 117.13(18)
C7 P3 C8 99.72(16)
C7 P3 C9 102.70(14)
C8 P3 C9 101.54(14)
C7 P3 Ru1 124.37(10)
C8 P3 Ru1 116.53(13)
C9 P3 Ru1 109.00(10)
C4 C3 P1 105.0(12)
C12 P4 C11 100.48(16)
C12 P4 C10 104.17(19)
C11 P4 C10 103.2(2)
C12 P4 Ru1 116.84(12)
C11 P4 Ru1 120.79(11)
C10 P4 Ru1 109.35(17)
C3 C4 P2 116.5(12)
C13 P5 C15 103.5(12)
C13 P5 C14 102.8(12)
C15 P5 C14 104.2(9)
C13 P5 Ru1 119.0(10)
C15 P5 Ru1 110.3(6)
C14 P5 Ru1 115.4(7)
C17 P6 C16 92.1(11)
C17 P6 C18 107.3(12)
C16 P6 C18 104.9(8)
C17 P6 Ru1 116.2(13)
C16 P6 Ru1 108.6(6)
C18 P6 Ru1 122.9(6)
C19 P7 C20 100.8(3)
C19 P7 C21 98.44(18)
C20 P7 C21 101.10(16)
C19 P7 Ru1 118.2(2)
C20 P7 Ru1 125.14(11)
C21 P7 Ru1 108.92(11)
C22 P8 C24 102.40(18)
C22 P8 C23 105.11(17)
C24 P8 C23 101.75(18)
C22 P8 Ru1 107.67(13)
C24 P8 Ru1 122.17(13)
C23 P8 Ru1 115.87(13)
C10 C9 P3 109.1(2)
C9 C10 P4 108.5(3)
C16 C15 P5 106.4(11)
C15 C16 P6 108.8(11)
C22 C21 P7 108.9(2)
C21 C22 P8 107.4(2)
C26 C25 C30 119.2(2)
C26 C25 N2 123.6(2)
C30 C25 N2 117.1(2)
C25 C26 C27 120.0(2)
C28 C27 C26 120.9(2)
C27 C28 C29 119.2(2)
C28 C29 C30 120.5(2)
C29 C30 C25 120.2(2)
C36 C31 C32 114.7(2)
C36 C31 B1 121.9(2)
C32 C31 B1 122.9(2)
C33 C32 C31 123.1(2)
C34 C33 C32 120.3(2)
C33 C34 C35 118.9(2)
C34 C35 C36 120.3(2)
C35 C36 C31 122.8(2)
C42 C37 C38 114.8(2)
C42 C37 B1 122.6(2)
C38 C37 B1 122.4(2)
C39 C38 C37 122.9(2)
C40 C39 C38 120.4(2)
C39 C40 C41 118.6(2)
C40 C41 C42 120.2(2)
C41 C42 C37 123.1(2)
C48 C43 C44 114.9(2)
C48 C43 B1 121.1(2)
C44 C43 B1 123.8(2)
C45 C44 C43 122.7(2)
C46 C45 C44 120.4(2)
C45 C46 C47 118.7(2)
C46 C47 C48 120.2(2)
C47 C48 C43 123.1(2)
C54 C49 C50 115.3(2)
C54 C49 B1 122.0(2)
C50 C49 B1 122.4(2)
C51 C50 C49 122.5(2)
C52 C51 C50 120.5(2)
C51 C52 C53 118.8(2)
C52 C53 C54 120.2(2)
C53 C54 C49 122.8(2)

loop_
_geom_bond_atom_site_label_1
_geom_bond_atom_site_label_2
_geom_bond_distance
Ru1 N1 2.2504(19)
Ru1 P5 2.273(7)
Ru1 P3 2.2746(7)
Ru1 P7 2.2796(11)
Ru1 P2 2.283(4)
Ru1 P8 2.3415(14)
Ru1 P6 2.347(7)
Ru1 P4 2.3600(12)
Ru1 P1 2.395(9)
Ru1 Cl1 2.4950(6)
P1 C1 1.814(15)
P1 C3 1.837(15)
P1 C2 1.888(15)
N1 N2 1.436(3)
B1 C49 1.641(3)
B1 C31 1.642(4)
B1 C37 1.643(4)
B1 C43 1.647(3)
P2 C5 1.832(16)
P2 C4 1.834(14)
P2 C6 1.845(14)
N2 C25 1.412(3)
P3 C7 1.814(3)
P3 C8 1.831(3)
P3 C9 1.836(3)
C3 C4 1.525(16)
P4 C12 1.816(3)
P4 C11 1.818(3)
P4 C10 1.841(4)
P5 C13 1.804(17)
P5 C15 1.820(14)
P5 C14 1.828(15)
P6 C17 1.790(17)
P6 C16 1.793(13)
P6 C18 1.854(14)
P7 C19 1.811(4)
P7 C20 1.830(3)
P7 C21 1.842(3)
P8 C22 1.800(3)
P8 C24 1.825(4)
P8 C23 1.825(4)
C9 C10 1.528(5)
C15 C16 1.525(16)
C21 C22 1.528(4)
C25 C26 1.385(3)
C25 C30 1.391(3)
C26 C27 1.389(4)
C27 C28 1.378(4)
C28 C29 1.385(4)
C29 C30 1.385(4)
C31 C36 1.404(3)
C31 C32 1.406(3)
C32 C33 1.386(3)
C33 C34 1.380(4)
C34 C35 1.382(4)
C35 C36 1.392(3)
C37 C42 1.401(3)
C37 C38 1.403(3)
C38 C39 1.389(4)
C39 C40 1.382(4)
C40 C41 1.387(4)
C41 C42 1.390(4)
C43 C48 1.397(3)
C43 C44 1.397(3)
C44 C45 1.394(3)
C45 C46 1.378(4)
C46 C47 1.380(4)
C47 C48 1.388(4)
C49 C54 1.402(3)
C49 C50 1.404(3)
C50 C51 1.394(3)
C51 C52 1.382(4)
C52 C53 1.386(4)
C53 C54 1.391(3)
